data_7150727
loop_
_publ_author_name
'Hou, Jian-Bo'
'Zhang, Hui'
'Guo, Jian-Nan'
'Liu, Yan'
'Xu, Peng-Xiang'
'Zhao, Yu-Fen'
'Blackburn, G. Michael'

_publ_section_title
;
 Chirality at phosphorus in pentacoordinate spirophosphoranes:
 stereochemistry by X-ray structure and spectroscopic analysis
;
_journal_issue 15
_journal_name_full 'Organic &amp; Biomolecular Chemistry'
_journal_page_first 3020
_journal_paper_doi 10.1039/b909786d
_journal_volume 7
_journal_year 2009
_chemical_absolute_configuration syn
_chemical_formula_moiety 'C18 H19 N2 O4 P'
_chemical_formula_sum 'C18 H19 N2 O4 P'
_chemical_formula_weight 358.32
_chemical_name_common
;
(3S, 5clambda, 8S)-3,8-Dibenzyl-1,6-dioxa-4,9-diaza-5clambda5-
phosphaspiro (4.4)-nonane-2,7-dione
;
_chemical_name_systematic
;
(3S, 5\L, 8S)-3,8-Dibenzyl-1,6-dioxa-4,9-diaza-5\L5-phosphaspiro
[4.4]-nonane-2,7-dione
;
_space_group_IT_number 19
_symmetry_cell_setting orthorhombic
_symmetry_space_group_name_Hall 'P 2ac 2ab'
_symmetry_space_group_name_H-M 'P 21 21 21'
_atom_sites_solution_hydrogens geom
_atom_sites_solution_primary direct
_atom_sites_solution_secondary difmap
_audit_creation_method SHELXL-97
_cell_angle_alpha 90.00
_cell_angle_beta 90.00
_cell_angle_gamma 90.00
_cell_formula_units_Z 4
_cell_length_a 6.0491(4)
_cell_length_b 8.3323(5)
_cell_length_c 34.349(3)
_cell_measurement_reflns_used 1823
_cell_measurement_temperature 293(2)
_cell_measurement_theta_max 32.7613
_cell_measurement_theta_min 2.9541
_cell_volume 1731.3(2)
_computing_cell_refinement 'CrysAlis RED (Oxford Diffraction, 2008)'
_computing_data_collection 'CrysAlis CCD (Oxford Diffraction, 2008)'
_computing_data_reduction 'CrysAlis RED'
_computing_molecular_graphics 'ORTEP-3 (Farrugia, 1997)'
_computing_publication_material SHELXTL
_computing_structure_refinement SHELXTL
_computing_structure_solution 'SHELXTL (Sheldrick, 2008)'
_diffrn_ambient_temperature 293(2)
_diffrn_measured_fraction_theta_full 0.975
_diffrn_measured_fraction_theta_max 0.975
_diffrn_measurement_device_type 'Oxford Gemini S Ultra CCD Area Detector'
_diffrn_measurement_method '\f and \w scan'
_diffrn_radiation_monochromator graphite
_diffrn_radiation_source 'fine-focus sealed tube'
_diffrn_radiation_type MoK\a
_diffrn_radiation_wavelength 0.71073
_diffrn_reflns_av_R_equivalents 0.0405
_diffrn_reflns_av_sigmaI/netI 0.0912
_diffrn_reflns_limit_h_max 4
_diffrn_reflns_limit_h_min -7
_diffrn_reflns_limit_k_max 9
_diffrn_reflns_limit_k_min -9
_diffrn_reflns_limit_l_max 40
_diffrn_reflns_limit_l_min -38
_diffrn_reflns_number 6300
_diffrn_reflns_theta_full 25.00
_diffrn_reflns_theta_max 25.00
_diffrn_reflns_theta_min 3.56
_diffrn_standards_decay_% 0
_diffrn_standards_interval_count 0
_diffrn_standards_interval_time 0
_diffrn_standards_number 0
_exptl_absorpt_coefficient_mu 0.184
_exptl_absorpt_correction_T_max 0.9818
_exptl_absorpt_correction_T_min 0.9366
_exptl_absorpt_correction_type multi-scan
_exptl_absorpt_process_details 'CrysAlis RED; (Oxford Diffraction, 2008)'
_exptl_crystal_colour colorless
_exptl_crystal_density_diffrn 1.375
_exptl_crystal_density_method 'not measured'
_exptl_crystal_description block
_exptl_crystal_F_000 752
_exptl_crystal_preparation 'acetone/petroleum ether (v/v = 1:1)'
_exptl_crystal_size_max 0.36
_exptl_crystal_size_mid 0.16
_exptl_crystal_size_min 0.10
_refine_diff_density_max 0.178
_refine_diff_density_min -0.248
_refine_diff_density_rms 0.043
_refine_ls_abs_structure_details 'Flack H D (1983), Acta Cryst. A39, 876-881'
_refine_ls_abs_structure_Flack -0.07(12)
_refine_ls_extinction_method none
_refine_ls_goodness_of_fit_ref 0.892
_refine_ls_hydrogen_treatment mixed
_refine_ls_matrix_type full
_refine_ls_number_parameters 230
_refine_ls_number_reflns 2821
_refine_ls_number_restraints 0
_refine_ls_restrained_S_all 0.892
_refine_ls_R_factor_all 0.0698
_refine_ls_R_factor_gt 0.0411
_refine_ls_shift/su_max 0.005
_refine_ls_shift/su_mean 0.001
_refine_ls_structure_factor_coef Fsqd
_refine_ls_weighting_details 'calc w=1/[\s^2^(Fo^2^)+(0.0275P)^2^+0.0000P] where P=(Fo^2^+2Fc^2^)/3'
_refine_ls_weighting_scheme calc
_refine_ls_wR_factor_gt 0.0629
_refine_ls_wR_factor_ref 0.0696
_reflns_number_gt 1819
_reflns_number_total 2821
_reflns_threshold_expression I>2\s(I)
_cod_data_source_file b909786d.txt
_cod_data_source_block 212121
_cod_database_code 7150727

loop_
_symmetry_equiv_pos_as_xyz
'x, y, z'
'-x+1/2, -y, z+1/2'
'-x, y+1/2, -z+1/2'
'x+1/2, -y+1/2, -z'

loop_
_atom_site_label
_atom_site_type_symbol
_atom_site_fract_x
_atom_site_fract_y
_atom_site_fract_z
_atom_site_U_iso_or_equiv
_atom_site_adp_type
_atom_site_occupancy
_atom_site_symmetry_multiplicity
_atom_site_calc_flag
_atom_site_refinement_flags
_atom_site_disorder_assembly
_atom_site_disorder_group
O1 O 0.8531(3) 0.6489(2) 0.95283(5) 0.0267(5) Uani 1 1 d . . .
C2 C 0.8592(5) 0.4986(4) 0.96472(8) 0.0271(7) Uani 1 1 d . . .
O2 O 1.0342(3) 0.4254(2) 0.96788(5) 0.0333(5) Uani 1 1 d . . .
C3 C 0.6352(4) 0.4310(3) 0.97349(8) 0.0263(7) Uani 1 1 d . . .
H3A H 0.6265 0.4089 1.0015 0.032 Uiso 1 1 calc R . .
N4 N 0.4861(3) 0.5626(3) 0.96448(6) 0.0273(6) Uani 1 1 d . . .
H4A H 0.3452 0.5494 0.9657 0.033 Uiso 1 1 calc R . .
P5 P 0.58930(11) 0.73452(9) 0.95218(2) 0.0280(2) Uani 1 1 d . . .
H5 H 0.636(4) 0.837(3) 0.9818(7) 0.033(7) Uiso 1 1 d . . .
O6 O 0.3247(3) 0.8173(2) 0.95162(6) 0.0320(5) Uani 1 1 d . . .
O7 O 0.0869(4) 0.9465(2) 0.91325(7) 0.0536(7) Uani 1 1 d . . .
C7 C 0.2657(5) 0.8858(4) 0.91864(11) 0.0364(9) Uani 1 1 d . . .
C8 C 0.4481(5) 0.8812(4) 0.88837(9) 0.0318(7) Uani 1 1 d . . .
H8A H 0.4946 0.9912 0.8824 0.038 Uiso 1 1 calc R . .
N9 N 0.6276(4) 0.7979(3) 0.90764(6) 0.0298(6) Uani 1 1 d . . .
H9A H 0.7514 0.7822 0.8959 0.036 Uiso 1 1 calc R . .
C10 C 0.5874(4) 0.2757(3) 0.95148(8) 0.0320(7) Uani 1 1 d . . .
H10A H 0.6917 0.1946 0.9600 0.038 Uiso 1 1 calc R . .
H10B H 0.4405 0.2390 0.9585 0.038 Uiso 1 1 calc R . .
C11 C 0.6006(5) 0.2893(3) 0.90775(8) 0.0270(7) Uani 1 1 d . . .
C12 C 0.7923(5) 0.2469(4) 0.88847(9) 0.0360(8) Uani 1 1 d . . .
H12A H 0.9159 0.2152 0.9026 0.043 Uiso 1 1 calc R . .
C13 C 0.8013(5) 0.2515(4) 0.84798(10) 0.0463(9) Uani 1 1 d . . .
H13A H 0.9308 0.2221 0.8352 0.056 Uiso 1 1 calc R . .
C14 C 0.6220(6) 0.2989(3) 0.82684(9) 0.0447(9) Uani 1 1 d . . .
H14A H 0.6285 0.3007 0.7998 0.054 Uiso 1 1 calc R . .
C15 C 0.4316(5) 0.3439(4) 0.84573(9) 0.0411(8) Uani 1 1 d . . .
H15A H 0.3102 0.3783 0.8314 0.049 Uiso 1 1 calc R . .
C16 C 0.4187(5) 0.3386(3) 0.88580(9) 0.0340(8) Uani 1 1 d . . .
H16A H 0.2883 0.3680 0.8982 0.041 Uiso 1 1 calc R . .
C17 C 0.3686(5) 0.8005(4) 0.85108(8) 0.0372(8) Uani 1 1 d . . .
H17A H 0.3425 0.6876 0.8563 0.045 Uiso 1 1 calc R . .
H17B H 0.2290 0.8480 0.8433 0.045 Uiso 1 1 calc R . .
C18 C 0.5313(5) 0.8154(4) 0.81775(9) 0.0400(8) Uani 1 1 d . . .
C19 C 0.7188(5) 0.7210(4) 0.81588(10) 0.0497(9) Uani 1 1 d . . .
H19A H 0.7429 0.6424 0.8346 0.060 Uiso 1 1 calc R . .
C20 C 0.8717(6) 0.7428(5) 0.78614(11) 0.0628(10) Uani 1 1 d . . .
H20A H 0.9978 0.6789 0.7853 0.075 Uiso 1 1 calc R . .
C21 C 0.8386(7) 0.8577(5) 0.75797(11) 0.0661(11) Uani 1 1 d . . .
H21A H 0.9411 0.8722 0.7381 0.079 Uiso 1 1 calc R . .
C22 C 0.6519(7) 0.9501(5) 0.75977(11) 0.0595(10) Uani 1 1 d . . .
H22A H 0.6274 1.0278 0.7408 0.071 Uiso 1 1 calc R . .
C23 C 0.5001(5) 0.9302(5) 0.78912(9) 0.0491(9) Uani 1 1 d . . .
H23A H 0.3747 0.9946 0.7898 0.059 Uiso 1 1 calc R . .

loop_
_atom_site_aniso_label
_atom_site_aniso_U_11
_atom_site_aniso_U_22
_atom_site_aniso_U_33
_atom_site_aniso_U_23
_atom_site_aniso_U_13
_atom_site_aniso_U_12
O1 0.0182(10) 0.0315(11) 0.0306(11) 0.0026(11) -0.0029(10) -0.0011(8)
C2 0.0257(19) 0.0322(16) 0.0234(16) 0.0001(16) -0.0046(14) -0.0008(16)
O2 0.0242(12) 0.0376(11) 0.0381(12) 0.0057(11) -0.0033(9) 0.0016(10)
C3 0.0212(17) 0.0324(15) 0.0254(16) 0.0097(15) -0.0012(13) 0.0020(14)
N4 0.0189(13) 0.0263(13) 0.0368(15) 0.0022(13) 0.0031(11) 0.0010(10)
P5 0.0215(4) 0.0315(4) 0.0310(4) -0.0026(4) -0.0012(4) 0.0000(4)
O6 0.0201(11) 0.0319(11) 0.0439(12) -0.0014(13) -0.0001(10) 0.0058(8)
O7 0.0265(13) 0.0409(13) 0.0935(19) 0.0243(14) 0.0002(13) 0.0107(12)
C7 0.026(2) 0.0230(18) 0.060(3) 0.004(2) -0.0039(18) -0.0020(15)
C8 0.0264(18) 0.0283(18) 0.0408(18) 0.0083(16) -0.0071(16) -0.0021(14)
N9 0.0193(13) 0.0365(14) 0.0337(14) 0.0054(13) 0.0030(11) 0.0015(12)
C10 0.0229(15) 0.0322(16) 0.0407(17) 0.012(2) -0.0028(15) 0.0003(14)
C11 0.0249(17) 0.0208(14) 0.0353(17) 0.0006(14) 0.0013(15) -0.0035(14)
C12 0.0324(19) 0.0298(18) 0.046(2) -0.002(2) -0.0022(15) -0.0026(16)
C13 0.036(2) 0.048(2) 0.054(2) -0.009(2) 0.0102(17) 0.0016(18)
C14 0.057(2) 0.043(2) 0.0341(18) -0.0041(18) 0.0020(19) -0.0032(19)
C15 0.044(2) 0.0411(18) 0.038(2) -0.0069(18) -0.0147(18) 0.0041(17)
C16 0.030(2) 0.0289(16) 0.043(2) -0.0038(16) -0.0043(16) -0.0016(15)
C17 0.0267(18) 0.0344(18) 0.050(2) 0.0052(17) -0.0147(15) -0.0037(15)
C18 0.047(2) 0.0382(19) 0.0345(19) -0.0016(17) -0.0139(17) -0.0093(16)
C19 0.056(2) 0.041(2) 0.052(2) -0.003(2) -0.0109(19) 0.0042(19)
C20 0.054(2) 0.072(3) 0.062(2) -0.023(3) -0.007(2) 0.005(3)
C21 0.080(3) 0.076(3) 0.042(2) -0.009(3) 0.000(2) -0.015(3)
C22 0.082(3) 0.062(2) 0.035(2) -0.001(2) -0.010(2) -0.007(2)
C23 0.057(3) 0.053(2) 0.037(2) -0.003(2) -0.009(2) -0.0012(18)

loop_
_atom_type_symbol
_atom_type_description
_atom_type_scat_dispersion_real
_atom_type_scat_dispersion_imag
_atom_type_scat_source
C C 0.0033 0.0016 'International Tables Vol C Tables 4.2.6.8 and 6.1.1.4'
H H 0.0000 0.0000 'International Tables Vol C Tables 4.2.6.8 and 6.1.1.4'
N N 0.0061 0.0033 'International Tables Vol C Tables 4.2.6.8 and 6.1.1.4'
O O 0.0106 0.0060 'International Tables Vol C Tables 4.2.6.8 and 6.1.1.4'
P P 0.1023 0.0942 'International Tables Vol C Tables 4.2.6.8 and 6.1.1.4'

loop_
_geom_angle_atom_site_label_1
_geom_angle_atom_site_label_2
_geom_angle_atom_site_label_3
_geom_angle
_geom_angle_site_symmetry_1
_geom_angle_site_symmetry_3
_geom_angle_publ_flag
C2 O1 P5 114.67(18) . . ?
O2 C2 O1 121.6(3) . . ?
O2 C2 C3 125.1(3) . . ?
O1 C2 C3 113.2(2) . . ?
N4 C3 C2 103.6(2) . . ?
N4 C3 C10 114.6(2) . . ?
C2 C3 C10 113.0(2) . . ?
N4 C3 H3A 108.5 . . ?
C2 C3 H3A 108.5 . . ?
C10 C3 H3A 108.5 . . ?
C3 N4 P5 118.93(17) . . ?
C3 N4 H4A 120.5 . . ?
P5 N4 H4A 120.5 . . ?
N4 P5 N9 125.79(13) . . ?
N4 P5 O6 89.94(10) . . ?
N9 P5 O6 89.54(11) . . ?
N4 P5 O1 89.29(10) . . ?
N9 P5 O1 90.82(10) . . ?
O6 P5 O1 179.22(10) . . ?
N4 P5 H5 116.2(10) . . ?
N9 P5 H5 117.9(10) . . ?
O6 P5 H5 87.2(9) . . ?
O1 P5 H5 93.3(10) . . ?
C7 O6 P5 115.4(2) . . ?
O7 C7 O6 123.8(3) . . ?
O7 C7 C8 123.8(3) . . ?
O6 C7 C8 112.4(3) . . ?
N9 C8 C7 104.1(2) . . ?
N9 C8 C17 114.1(2) . . ?
C7 C8 C17 110.9(2) . . ?
N9 C8 H8A 109.2 . . ?
C7 C8 H8A 109.2 . . ?
C17 C8 H8A 109.2 . . ?
C8 N9 P5 118.43(18) . . ?
C8 N9 H9A 120.8 . . ?
P5 N9 H9A 120.8 . . ?
C11 C10 C3 114.8(2) . . ?
C11 C10 H10A 108.6 . . ?
C3 C10 H10A 108.6 . . ?
C11 C10 H10B 108.6 . . ?
C3 C10 H10B 108.6 . . ?
H10A C10 H10B 107.5 . . ?
C12 C11 C16 118.6(3) . . ?
C12 C11 C10 120.2(3) . . ?
C16 C11 C10 121.2(3) . . ?
C11 C12 C13 120.3(3) . . ?
C11 C12 H12A 119.8 . . ?
C13 C12 H12A 119.8 . . ?
C14 C13 C12 120.6(3) . . ?
C14 C13 H13A 119.7 . . ?
C12 C13 H13A 119.7 . . ?
C13 C14 C15 119.6(3) . . ?
C13 C14 H14A 120.2 . . ?
C15 C14 H14A 120.2 . . ?
C14 C15 C16 120.7(3) . . ?
C14 C15 H15A 119.7 . . ?
C16 C15 H15A 119.7 . . ?
C15 C16 C11 120.2(3) . . ?
C15 C16 H16A 119.9 . . ?
C11 C16 H16A 119.9 . . ?
C18 C17 C8 113.2(2) . . ?
C18 C17 H17A 108.9 . . ?
C8 C17 H17A 108.9 . . ?
C18 C17 H17B 108.9 . . ?
C8 C17 H17B 108.9 . . ?
H17A C17 H17B 107.8 . . ?
C19 C18 C23 118.2(3) . . ?
C19 C18 C17 121.4(3) . . ?
C23 C18 C17 120.3(3) . . ?
C18 C19 C20 120.4(4) . . ?
C18 C19 H19A 119.8 . . ?
C20 C19 H19A 119.8 . . ?
C21 C20 C19 120.7(4) . . ?
C21 C20 H20A 119.6 . . ?
C19 C20 H20A 119.6 . . ?
C22 C21 C20 118.7(4) . . ?
C22 C21 H21A 120.7 . . ?
C20 C21 H21A 120.7 . . ?
C21 C22 C23 121.1(4) . . ?
C21 C22 H22A 119.4 . . ?
C23 C22 H22A 119.4 . . ?
C22 C23 C18 120.9(3) . . ?
C22 C23 H23A 119.5 . . ?
C18 C23 H23A 119.5 . . ?

loop_
_geom_bond_atom_site_label_1
_geom_bond_atom_site_label_2
_geom_bond_distance
_geom_bond_site_symmetry_2
_geom_bond_publ_flag
O1 C2 1.317(3) . ?
O1 P5 1.7483(18) . ?
C2 O2 1.226(3) . ?
C2 C3 1.498(4) . ?
C3 N4 1.453(3) . ?
C3 C10 1.526(4) . ?
C3 H3A 0.9800 . ?
N4 P5 1.619(2) . ?
N4 H4A 0.8600 . ?
P5 N9 1.635(2) . ?
P5 O6 1.7434(19) . ?
P5 H5 1.36(3) . ?
O6 C7 1.318(4) . ?
O7 C7 1.208(3) . ?
C7 C8 1.517(4) . ?
C8 N9 1.449(3) . ?
C8 C17 1.525(4) . ?
C8 H8A 0.9800 . ?
N9 H9A 0.8600 . ?
C10 C11 1.508(4) . ?
C10 H10A 0.9700 . ?
C10 H10B 0.9700 . ?
C11 C12 1.381(4) . ?
C11 C16 1.396(4) . ?
C12 C13 1.392(4) . ?
C12 H12A 0.9300 . ?
C13 C14 1.364(4) . ?
C13 H13A 0.9300 . ?
C14 C15 1.374(4) . ?
C14 H14A 0.9300 . ?
C15 C16 1.379(4) . ?
C15 H15A 0.9300 . ?
C16 H16A 0.9300 . ?
C17 C18 1.515(4) . ?
C17 H17A 0.9700 . ?
C17 H17B 0.9700 . ?
C18 C19 1.382(4) . ?
C18 C23 1.384(4) . ?
C19 C20 1.390(5) . ?
C19 H19A 0.9300 . ?
C20 C21 1.376(5) . ?
C20 H20A 0.9300 . ?
C21 C22 1.369(5) . ?
C21 H21A 0.9300 . ?
C22 C23 1.374(4) . ?
C22 H22A 0.9300 . ?
C23 H23A 0.9300 . ?

loop_
_geom_hbond_atom_site_label_D
_geom_hbond_atom_site_label_H
_geom_hbond_atom_site_label_A
_geom_hbond_distance_DH
_geom_hbond_distance_HA
_geom_hbond_distance_DA
_geom_hbond_angle_DHA
_geom_hbond_site_symmetry_A
_geom_hbond_publ_flag
N9 H9A O7 0.86 2.52 3.048(3) 120.6 1_655 y
C12 H12A O7 0.93 2.49 3.189(4) 131.7 1_645 y
N4 H4A O2 0.86 2.15 2.965(3) 158.6 1_455 y
C22 H22A CgA 0.93 3.34 4.145(3) 146.27 3_656 y

loop_
_geom_torsion_atom_site_label_1
_geom_torsion_atom_site_label_2
_geom_torsion_atom_site_label_3
_geom_torsion_atom_site_label_4
_geom_torsion
_geom_torsion_site_symmetry_1
_geom_torsion_site_symmetry_2
_geom_torsion_site_symmetry_3
_geom_torsion_site_symmetry_4
_geom_torsion_publ_flag
P5 O1 C2 O2 -177.5(2) . . . . ?
P5 O1 C2 C3 2.6(3) . . . . ?
O2 C2 C3 N4 -178.9(3) . . . . ?
O1 C2 C3 N4 1.0(3) . . . . ?
O2 C2 C3 C10 -54.3(4) . . . . ?
O1 C2 C3 C10 125.6(2) . . . . ?
C2 C3 N4 P5 -4.7(3) . . . . ?
C10 C3 N4 P5 -128.2(2) . . . . ?
C3 N4 P5 N9 95.8(2) . . . . ?
C3 N4 P5 O6 -174.8(2) . . . . ?
C3 N4 P5 O1 5.3(2) . . . . ?
C2 O1 P5 N4 -4.5(2) . . . . ?
C2 O1 P5 N9 -130.25(18) . . . . ?
C2 O1 P5 O6 -12(8) . . . . ?
N4 P5 O6 C7 -123.9(2) . . . . ?
N9 P5 O6 C7 1.9(2) . . . . ?
O1 P5 O6 C7 -116(8) . . . . ?
P5 O6 C7 O7 178.8(2) . . . . ?
P5 O6 C7 C8 -1.7(3) . . . . ?
O7 C7 C8 N9 -180.0(3) . . . . ?
O6 C7 C8 N9 0.6(3) . . . . ?
O7 C7 C8 C17 -56.7(4) . . . . ?
O6 C7 C8 C17 123.8(3) . . . . ?
C7 C8 N9 P5 0.9(3) . . . . ?
C17 C8 N9 P5 -120.2(2) . . . . ?
N4 P5 N9 C8 88.0(2) . . . . ?
O6 P5 N9 C8 -1.6(2) . . . . ?
O1 P5 N9 C8 177.8(2) . . . . ?
N4 C3 C10 C11 60.2(3) . . . . ?
C2 C3 C10 C11 -58.2(3) . . . . ?
C3 C10 C11 C12 96.2(3) . . . . ?
C3 C10 C11 C16 -86.3(3) . . . . ?
C16 C11 C12 C13 -0.9(5) . . . . ?
C10 C11 C12 C13 176.7(3) . . . . ?
C11 C12 C13 C14 0.5(5) . . . . ?
C12 C13 C14 C15 0.6(5) . . . . ?
C13 C14 C15 C16 -1.3(5) . . . . ?
C14 C15 C16 C11 0.9(5) . . . . ?
C12 C11 C16 C15 0.2(4) . . . . ?
C10 C11 C16 C15 -177.4(3) . . . . ?
N9 C8 C17 C18 -71.7(3) . . . . ?
C7 C8 C17 C18 171.0(3) . . . . ?
C8 C17 C18 C19 77.2(4) . . . . ?
C8 C17 C18 C23 -99.9(3) . . . . ?
C23 C18 C19 C20 0.6(5) . . . . ?
C17 C18 C19 C20 -176.6(3) . . . . ?
C18 C19 C20 C21 -0.4(5) . . . . ?
C19 C20 C21 C22 -0.1(5) . . . . ?
C20 C21 C22 C23 0.4(5) . . . . ?
C21 C22 C23 C18 -0.2(5) . . . . ?
C19 C18 C23 C22 -0.3(5) . . . . ?
C17 C18 C23 C22 176.9(3) . . . . ?
